data_2230668
loop_
_publ_author_name
'Liu, Li-Jun'

_publ_section_title
;
 {<i>N</i>,<i>N</i>'-Bis[1-(pyridin-2-yl)ethylidene]propane-1,3-diamine}bromidocopper(II)
 tetrafluoridoborate
;
_journal_coeditor_code HB5900
_journal_issue 7
_journal_name_full 'Acta Crystallographica Section E'
_journal_page_first m878
_journal_paper_doi 10.1107/S1600536811022513
_journal_volume 67
_journal_year 2011
_chemical_formula_iupac '[Cu Br (C17 H20 N4)] B F4'
_chemical_formula_moiety 'C17 H20 Br Cu N4 +, B F4 -'
_chemical_formula_sum 'C17 H20 B Br Cu F4 N4'
_chemical_formula_weight 510.63
_chemical_name_systematic
;
{<i>N</i>,<i>N</i>'-Bis[1-(pyridin-2-yl)ethylidene]propane-1,3-
diamine}bromidocopper(II) tetrafluoridoborate
;
_space_group_IT_number 2
_symmetry_cell_setting triclinic
_symmetry_space_group_name_Hall '-P 1'
_symmetry_space_group_name_H-M 'P -1'
_atom_sites_solution_hydrogens geom
_atom_sites_solution_primary direct
_atom_sites_solution_secondary difmap
_audit_creation_method SHELXL-97
_cell_angle_alpha 92.391(2)
_cell_angle_beta 94.847(2)
_cell_angle_gamma 96.422(2)
_cell_formula_units_Z 2
_cell_length_a 8.2508(17)
_cell_length_b 8.9511(18)
_cell_length_c 13.158(3)
_cell_measurement_reflns_used 1747
_cell_measurement_temperature 298(2)
_cell_measurement_theta_max 25.3
_cell_measurement_theta_min 2.5
_cell_volume 960.9(4)
_computing_cell_refinement 'SAINT (Bruker, 2004)'
_computing_data_collection 'APEX2 (Bruker, 2004)'
_computing_data_reduction 'SAINT (Bruker, 2004)'
_computing_molecular_graphics 'SHELXTL (Sheldrick, 2008)'
_computing_publication_material 'SHELXTL (Sheldrick, 2008)'
_computing_structure_refinement 'SHELXL97 (Sheldrick, 2008)'
_computing_structure_solution 'SHELXS97 (Sheldrick, 2008)'
_diffrn_ambient_temperature 298(2)
_diffrn_measured_fraction_theta_full 0.977
_diffrn_measured_fraction_theta_max 0.977
_diffrn_measurement_device_type 'Bruker APEXII CCD'
_diffrn_measurement_method \w
_diffrn_radiation_monochromator graphite
_diffrn_radiation_source 'fine-focus sealed tube'
_diffrn_radiation_type MoK\a
_diffrn_radiation_wavelength 0.71073
_diffrn_reflns_av_R_equivalents 0.0259
_diffrn_reflns_av_sigmaI/netI 0.0519
_diffrn_reflns_limit_h_max 10
_diffrn_reflns_limit_h_min -9
_diffrn_reflns_limit_k_max 10
_diffrn_reflns_limit_k_min -11
_diffrn_reflns_limit_l_max 11
_diffrn_reflns_limit_l_min -16
_diffrn_reflns_number 5958
_diffrn_reflns_theta_full 26.00
_diffrn_reflns_theta_max 26.00
_diffrn_reflns_theta_min 2.29
_diffrn_standards_number 0
_exptl_absorpt_coefficient_mu 3.263
_exptl_absorpt_correction_T_max 0.521
_exptl_absorpt_correction_T_min 0.473
_exptl_absorpt_correction_type multi-scan
_exptl_absorpt_process_details '(SADABS; Sheldrick, 2004)'
_exptl_crystal_colour blue
_exptl_crystal_density_diffrn 1.765
_exptl_crystal_density_method 'not measured'
_exptl_crystal_description block
_exptl_crystal_F_000 510
_exptl_crystal_size_max 0.27
_exptl_crystal_size_mid 0.27
_exptl_crystal_size_min 0.23
_refine_diff_density_max 0.394
_refine_diff_density_min -0.462
_refine_ls_extinction_method none
_refine_ls_goodness_of_fit_ref 1.045
_refine_ls_hydrogen_treatment constr
_refine_ls_matrix_type full
_refine_ls_number_parameters 255
_refine_ls_number_reflns 3683
_refine_ls_number_restraints 0
_refine_ls_restrained_S_all 1.045
_refine_ls_R_factor_all 0.0602
_refine_ls_R_factor_gt 0.0377
_refine_ls_shift/su_max 0.001
_refine_ls_shift/su_mean 0.000
_refine_ls_structure_factor_coef Fsqd
_refine_ls_weighting_details 'calc w=1/[\s^2^(Fo^2^)+(0.0353P)^2^+0.1409P] where P=(Fo^2^+2Fc^2^)/3'
_refine_ls_weighting_scheme calc
_refine_ls_wR_factor_gt 0.0790
_refine_ls_wR_factor_ref 0.0865
_reflns_number_gt 2723
_reflns_number_total 3683
_reflns_threshold_expression I>2\s(I)
_cod_data_source_file hb5900.cif
_cod_data_source_block I
_cod_original_cell_volume 960.9(3)
_cod_database_code 2230668
_cod_database_fobs_code 2230668

loop_
_symmetry_equiv_pos_as_xyz
'x, y, z'
'-x, -y, -z'

loop_
_atom_site_type_symbol
_atom_site_label
_atom_site_fract_x
_atom_site_fract_y
_atom_site_fract_z
_atom_site_U_iso_or_equiv
_atom_site_adp_type
_atom_site_calc_flag
_atom_site_refinement_flags
_atom_site_occupancy
_atom_site_symmetry_multiplicity
_atom_site_disorder_assembly
_atom_site_disorder_group
Cu Cu1 0.90467(5) 0.78988(5) 0.74936(3) 0.03382(14) Uani d . 1 1 . .
Br Br1 1.14320(5) 0.95979(5) 0.69040(3) 0.04830(14) Uani d . 1 1 . .
F F1 0.5630(4) 0.4076(3) 0.2862(2) 0.0787(8) Uani d . 1 1 . .
F F2 0.4093(3) 0.5940(3) 0.2543(2) 0.0754(8) Uani d . 1 1 . .
F F3 0.6555(3) 0.5941(3) 0.1938(2) 0.0870(9) Uani d . 1 1 . .
F F4 0.4467(4) 0.4290(3) 0.1279(2) 0.0792(8) Uani d . 1 1 . .
N N1 0.9085(3) 0.5870(3) 0.6691(2) 0.0318(7) Uani d . 1 1 . .
N N2 0.7458(4) 0.8146(3) 0.6317(2) 0.0370(7) Uani d . 1 1 . .
N N3 0.7643(3) 0.8783(3) 0.8484(2) 0.0339(7) Uani d . 1 1 . .
N N4 1.0231(3) 0.7455(3) 0.8815(2) 0.0343(7) Uani d . 1 1 . .
B B1 0.5174(6) 0.5077(5) 0.2150(4) 0.0410(11) Uani d . 1 1 . .
C C1 0.8099(4) 0.5758(4) 0.5809(3) 0.0333(8) Uani d . 1 1 . .
C C2 0.7912(5) 0.4481(4) 0.5165(3) 0.0410(10) Uani d . 1 1 . .
H H2 0.7238 0.4432 0.4558 0.049 Uiso calc R 1 1 . .
C C3 0.8740(5) 0.3273(4) 0.5435(3) 0.0490(11) Uani d . 1 1 . .
H H3 0.8628 0.2403 0.5011 0.059 Uiso calc R 1 1 . .
C C4 0.9726(5) 0.3373(4) 0.6333(3) 0.0463(10) Uani d . 1 1 . .
H H4 1.0284 0.2570 0.6530 0.056 Uiso calc R 1 1 . .
C C5 0.9879(5) 0.4694(4) 0.6942(3) 0.0388(9) Uani d . 1 1 . .
H H5 1.0558 0.4764 0.7548 0.047 Uiso calc R 1 1 . .
C C6 0.7252(4) 0.7110(4) 0.5613(3) 0.0338(8) Uani d . 1 1 . .
C C7 0.6216(5) 0.7181(5) 0.4626(3) 0.0549(12) Uani d . 1 1 . .
H H7A 0.5098 0.7227 0.4763 0.082 Uiso calc R 1 1 . .
H H7B 0.6287 0.6299 0.4198 0.082 Uiso calc R 1 1 . .
H H7C 0.6602 0.8062 0.4285 0.082 Uiso calc R 1 1 . .
C C8 0.6550(5) 0.9469(4) 0.6228(3) 0.0506(11) Uani d . 1 1 . .
H H8A 0.5399 0.9130 0.6050 0.061 Uiso calc R 1 1 . .
H H8B 0.6943 1.0060 0.5678 0.061 Uiso calc R 1 1 . .
C C9 0.6728(5) 1.0446(4) 0.7192(3) 0.0496(11) Uani d . 1 1 . .
H H9A 0.6033 1.1245 0.7103 0.060 Uiso calc R 1 1 . .
H H9B 0.7852 1.0911 0.7308 0.060 Uiso calc R 1 1 . .
C C10 0.6290(5) 0.9614(5) 0.8124(3) 0.0478(11) Uani d . 1 1 . .
H H10A 0.6076 1.0324 0.8660 0.057 Uiso calc R 1 1 . .
H H10B 0.5305 0.8919 0.7956 0.057 Uiso calc R 1 1 . .
C C11 0.7903(4) 0.8446(4) 0.9409(3) 0.0339(8) Uani d . 1 1 . .
C C12 0.6860(5) 0.8754(5) 1.0249(3) 0.0546(12) Uani d . 1 1 . .
H H12A 0.7435 0.9522 1.0718 0.082 Uiso calc R 1 1 . .
H H12B 0.6614 0.7850 1.0601 0.082 Uiso calc R 1 1 . .
H H12C 0.5860 0.9089 0.9966 0.082 Uiso calc R 1 1 . .
C C13 0.9414(4) 0.7715(4) 0.9639(3) 0.0316(8) Uani d . 1 1 . .
C C14 0.9996(5) 0.7370(5) 1.0603(3) 0.0447(10) Uani d . 1 1 . .
H H14 0.9410 0.7538 1.1163 0.054 Uiso calc R 1 1 . .
C C15 1.1478(5) 0.6765(5) 1.0722(3) 0.0492(11) Uani d . 1 1 . .
H H15 1.1893 0.6518 1.1364 0.059 Uiso calc R 1 1 . .
C C16 1.2322(5) 0.6535(4) 0.9889(3) 0.0434(10) Uani d . 1 1 . .
H H16 1.3313 0.6130 0.9960 0.052 Uiso calc R 1 1 . .
C C17 1.1684(4) 0.6912(4) 0.8944(3) 0.0403(9) Uani d . 1 1 . .
H H17 1.2275 0.6788 0.8381 0.048 Uiso calc R 1 1 . .

loop_
_atom_site_aniso_label
_atom_site_aniso_U_11
_atom_site_aniso_U_22
_atom_site_aniso_U_33
_atom_site_aniso_U_12
_atom_site_aniso_U_13
_atom_site_aniso_U_23
Cu1 0.0384(3) 0.0369(3) 0.0276(3) 0.0138(2) -0.00162(19) 0.00188(19)
Br1 0.0507(3) 0.0410(3) 0.0523(3) -0.00041(19) 0.0050(2) 0.00788(19)
F1 0.103(2) 0.0687(19) 0.0661(19) 0.0260(16) -0.0107(16) 0.0165(15)
F2 0.0599(16) 0.101(2) 0.0701(18) 0.0396(16) 0.0013(14) -0.0089(16)
F3 0.0684(19) 0.080(2) 0.112(3) -0.0095(16) 0.0233(17) 0.0126(18)
F4 0.096(2) 0.0772(19) 0.0576(18) 0.0063(16) -0.0192(15) -0.0198(15)
N1 0.0362(17) 0.0312(17) 0.0286(17) 0.0035(13) 0.0064(13) 0.0045(13)
N2 0.0417(19) 0.0374(19) 0.0320(18) 0.0093(15) -0.0039(14) 0.0064(15)
N3 0.0322(17) 0.0351(17) 0.0354(18) 0.0110(13) 0.0012(14) -0.0001(14)
N4 0.0341(17) 0.0398(18) 0.0299(17) 0.0095(14) 0.0001(14) 0.0019(14)
B1 0.041(3) 0.043(3) 0.038(3) 0.010(2) -0.003(2) -0.003(2)
C1 0.033(2) 0.035(2) 0.031(2) -0.0037(16) 0.0076(16) 0.0049(17)
C2 0.039(2) 0.043(2) 0.039(2) -0.0075(18) 0.0090(18) -0.0057(19)
C3 0.058(3) 0.034(2) 0.055(3) -0.009(2) 0.026(2) -0.011(2)
C4 0.056(3) 0.030(2) 0.058(3) 0.0101(19) 0.024(2) 0.008(2)
C5 0.046(2) 0.038(2) 0.035(2) 0.0116(18) 0.0108(18) 0.0052(18)
C6 0.0279(19) 0.045(2) 0.028(2) -0.0011(16) 0.0007(15) 0.0060(18)
C7 0.054(3) 0.065(3) 0.042(3) 0.004(2) -0.014(2) 0.001(2)
C8 0.061(3) 0.045(3) 0.047(3) 0.020(2) -0.008(2) 0.009(2)
C9 0.058(3) 0.040(2) 0.054(3) 0.025(2) -0.002(2) 0.008(2)
C10 0.042(2) 0.049(3) 0.056(3) 0.024(2) 0.003(2) 0.003(2)
C11 0.036(2) 0.033(2) 0.034(2) 0.0071(16) 0.0058(17) 0.0003(17)
C12 0.053(3) 0.071(3) 0.045(3) 0.023(2) 0.015(2) 0.003(2)
C13 0.0322(19) 0.032(2) 0.030(2) 0.0042(16) -0.0006(16) -0.0007(16)
C14 0.048(2) 0.058(3) 0.030(2) 0.010(2) 0.0038(18) 0.0015(19)
C15 0.056(3) 0.058(3) 0.034(2) 0.014(2) -0.010(2) 0.010(2)
C16 0.039(2) 0.052(3) 0.040(2) 0.0129(19) -0.0053(19) 0.0042(19)
C17 0.037(2) 0.047(2) 0.039(2) 0.0144(18) 0.0048(18) 0.0019(18)

loop_
_atom_type_symbol
_atom_type_description
_atom_type_scat_dispersion_real
_atom_type_scat_dispersion_imag
_atom_type_scat_source
C C 0.0033 0.0016 'International Tables Vol C Tables 4.2.6.8 and 6.1.1.4'
H H 0.0000 0.0000 'International Tables Vol C Tables 4.2.6.8 and 6.1.1.4'
B B 0.0013 0.0007 'International Tables Vol C Tables 4.2.6.8 and 6.1.1.4'
N N 0.0061 0.0033 'International Tables Vol C Tables 4.2.6.8 and 6.1.1.4'
F F 0.0171 0.0103 'International Tables Vol C Tables 4.2.6.8 and 6.1.1.4'
Cu Cu 0.3201 1.2651 'International Tables Vol C Tables 4.2.6.8 and 6.1.1.4'
Br Br -0.2901 2.4595 'International Tables Vol C Tables 4.2.6.8 and 6.1.1.4'

loop_
_geom_angle_atom_site_label_1
_geom_angle_atom_site_label_2
_geom_angle_atom_site_label_3
_geom_angle_site_symmetry_1
_geom_angle_site_symmetry_3
_geom_angle
_geom_angle_publ_flag
N2 Cu1 N4 . . 167.79(12) ?
N2 Cu1 N3 . . 92.15(12) ?
N4 Cu1 N3 . . 79.82(12) ?
N2 Cu1 N1 . . 80.08(12) ?
N4 Cu1 N1 . . 99.56(12) ?
N3 Cu1 N1 . . 137.46(11) ?
N2 Cu1 Br1 . . 96.74(9) ?
N4 Cu1 Br1 . . 95.17(9) ?
N3 Cu1 Br1 . . 118.16(9) ?
N1 Cu1 Br1 . . 104.32(8) ?
C5 N1 C1 . . 118.4(3) ?
C5 N1 Cu1 . . 129.4(2) ?
C1 N1 Cu1 . . 112.2(2) ?
C6 N2 C8 . . 120.0(3) ?
C6 N2 Cu1 . . 117.1(2) ?
C8 N2 Cu1 . . 122.9(3) ?
C11 N3 C10 . . 123.0(3) ?
C11 N3 Cu1 . . 115.8(2) ?
C10 N3 Cu1 . . 120.8(2) ?
C17 N4 C13 . . 119.2(3) ?
C17 N4 Cu1 . . 126.9(2) ?
C13 N4 Cu1 . . 113.8(2) ?
F3 B1 F2 . . 110.9(4) ?
F3 B1 F4 . . 109.5(4) ?
F2 B1 F4 . . 110.2(4) ?
F3 B1 F1 . . 107.5(3) ?
F2 B1 F1 . . 109.3(4) ?
F4 B1 F1 . . 109.3(4) ?
N1 C1 C2 . . 121.8(3) ?
N1 C1 C6 . . 114.1(3) ?
C2 C1 C6 . . 124.1(3) ?
C1 C2 C3 . . 119.1(4) ?
C1 C2 H2 . . 120.4 ?
C3 C2 H2 . . 120.4 ?
C4 C3 C2 . . 119.3(4) ?
C4 C3 H3 . . 120.4 ?
C2 C3 H3 . . 120.4 ?
C3 C4 C5 . . 118.9(4) ?
C3 C4 H4 . . 120.6 ?
C5 C4 H4 . . 120.6 ?
N1 C5 C4 . . 122.5(4) ?
N1 C5 H5 . . 118.8 ?
C4 C5 H5 . . 118.8 ?
N2 C6 C1 . . 116.3(3) ?
N2 C6 C7 . . 124.1(4) ?
C1 C6 C7 . . 119.6(3) ?
C6 C7 H7A . . 109.5 ?
C6 C7 H7B . . 109.5 ?
H7A C7 H7B . . 109.5 ?
C6 C7 H7C . . 109.5 ?
H7A C7 H7C . . 109.5 ?
H7B C7 H7C . . 109.5 ?
N2 C8 C9 . . 112.8(3) ?
N2 C8 H8A . . 109.0 ?
C9 C8 H8A . . 109.0 ?
N2 C8 H8B . . 109.0 ?
C9 C8 H8B . . 109.0 ?
H8A C8 H8B . . 107.8 ?
C8 C9 C10 . . 113.9(4) ?
C8 C9 H9A . . 108.8 ?
C10 C9 H9A . . 108.8 ?
C8 C9 H9B . . 108.8 ?
C10 C9 H9B . . 108.8 ?
H9A C9 H9B . . 107.7 ?
N3 C10 C9 . . 109.7(3) ?
N3 C10 H10A . . 109.7 ?
C9 C10 H10A . . 109.7 ?
N3 C10 H10B . . 109.7 ?
C9 C10 H10B . . 109.7 ?
H10A C10 H10B . . 108.2 ?
N3 C11 C13 . . 114.8(3) ?
N3 C11 C12 . . 125.8(3) ?
C13 C11 C12 . . 119.4(3) ?
C11 C12 H12A . . 109.5 ?
C11 C12 H12B . . 109.5 ?
H12A C12 H12B . . 109.5 ?
C11 C12 H12C . . 109.5 ?
H12A C12 H12C . . 109.5 ?
H12B C12 H12C . . 109.5 ?
N4 C13 C14 . . 121.6(3) ?
N4 C13 C11 . . 114.1(3) ?
C14 C13 C11 . . 124.3(3) ?
C13 C14 C15 . . 118.5(4) ?
C13 C14 H14 . . 120.7 ?
C15 C14 H14 . . 120.7 ?
C16 C15 C14 . . 119.7(4) ?
C16 C15 H15 . . 120.1 ?
C14 C15 H15 . . 120.1 ?
C15 C16 C17 . . 119.1(4) ?
C15 C16 H16 . . 120.4 ?
C17 C16 H16 . . 120.4 ?
N4 C17 C16 . . 121.7(3) ?
N4 C17 H17 . . 119.2 ?
C16 C17 H17 . . 119.2 ?

loop_
_geom_bond_atom_site_label_1
_geom_bond_atom_site_label_2
_geom_bond_site_symmetry_2
_geom_bond_distance
_geom_bond_publ_flag
Cu1 N2 . 1.978(3) y
Cu1 N4 . 1.998(3) y
Cu1 N3 . 2.010(3) y
Cu1 N1 . 2.067(3) y
Cu1 Br1 . 2.5447(7) y
F1 B1 . 1.381(5) ?
F2 B1 . 1.363(5) ?
F3 B1 . 1.360(5) ?
F4 B1 . 1.370(5) ?
N1 C5 . 1.339(4) ?
N1 C1 . 1.354(4) ?
N2 C6 . 1.270(4) ?
N2 C8 . 1.474(4) ?
N3 C11 . 1.272(4) ?
N3 C10 . 1.467(4) ?
N4 C17 . 1.343(4) ?
N4 C13 . 1.349(4) ?
C1 C2 . 1.381(5) ?
C1 C6 . 1.485(5) ?
C2 C3 . 1.385(5) ?
C2 H2 . 0.9300 ?
C3 C4 . 1.371(6) ?
C3 H3 . 0.9300 ?
C4 C5 . 1.388(5) ?
C4 H4 . 0.9300 ?
C5 H5 . 0.9300 ?
C6 C7 . 1.501(5) ?
C7 H7A . 0.9600 ?
C7 H7B . 0.9600 ?
C7 H7C . 0.9600 ?
C8 C9 . 1.498(6) ?
C8 H8A . 0.9700 ?
C8 H8B . 0.9700 ?
C9 C10 . 1.511(5) ?
C9 H9A . 0.9700 ?
C9 H9B . 0.9700 ?
C10 H10A . 0.9700 ?
C10 H10B . 0.9700 ?
C11 C13 . 1.486(5) ?
C11 C12 . 1.492(5) ?
C12 H12A . 0.9600 ?
C12 H12B . 0.9600 ?
C12 H12C . 0.9600 ?
C13 C14 . 1.378(5) ?
C14 C15 . 1.392(5) ?
C14 H14 . 0.9300 ?
C15 C16 . 1.367(5) ?
C15 H15 . 0.9300 ?
C16 C17 . 1.380(5) ?
C16 H16 . 0.9300 ?
C17 H17 . 0.9300 ?

loop_
_geom_hbond_atom_site_label_D
_geom_hbond_atom_site_label_H
_geom_hbond_atom_site_label_A
_geom_hbond_site_symmetry_A
_geom_hbond_distance_DH
_geom_hbond_distance_HA
_geom_hbond_distance_DA
_geom_hbond_angle_DHA
C2 H2 F1 . 0.93 2.49 3.413(5) 173
C12 H12B F3 1_556 0.96 2.50 3.430(5) 162
C15 H15 F2 1_656 0.93 2.40 3.252(5) 152
